data_4073528
loop_
_publ_author_name
'Balakrishna, Maravanji S.'
'Mague, Joel T.'

_publ_section_title
;
 Synthesis and Molecular Structure of
 1,3-Di-tert-butyl-2,4-bis(cyclodipentadienyl)iron(II)
 1,3,2,4-Diazadiphosphetidine, [Fe(\h5-C5H4)2(PNtBu)2]
;
_journal_issue 18
_journal_name_full Organometallics
_journal_page_first 4677
_journal_paper_doi 10.1021/om700423h
_journal_volume 26
_journal_year 2007
_chemical_formula_sum 'C18 H26 Fe N2 P2'
_chemical_formula_weight 388.20
_chemical_name_systematic
; 
 ? 
;
_space_group_IT_number 43
_symmetry_cell_setting orthorhombic
_symmetry_space_group_name_Hall 'F 2 -2d'
_symmetry_space_group_name_H-M 'F d d 2'
_atom_sites_solution_hydrogens geom
_atom_sites_solution_primary direct
_atom_sites_solution_secondary difmap
_audit_creation_method SHELXL-97
_cell_angle_alpha 90.00
_cell_angle_beta 90.00
_cell_angle_gamma 90.00
_cell_formula_units_Z 8
_cell_length_a 15.543(1)
_cell_length_b 23.253(2)
_cell_length_c 9.9437(7)
_cell_measurement_reflns_used 6830
_cell_measurement_temperature 100(2)
_cell_measurement_theta_max 28.29
_cell_measurement_theta_min 2.58
_cell_volume 3593.9(5)
_computing_cell_refinement 'Bruker SMART (Bruker-AXS, 2000)'
_computing_data_collection 'Bruker SMART (Bruker-AXS, 2000)'
_computing_data_reduction 'Bruker SAINT+ (Bruker-AXS, 2004)'
_computing_molecular_graphics 'Bruker SHELXTL (Bruker-AXS, 2000a)'
_computing_publication_material 'Bruker SHELXTL (Bruker-AXS, 2000a)'
_computing_structure_refinement 'SHELXL-97 (Sheldrick, 1997)'
_computing_structure_solution 'SHELXS-97 (Sheldrick, 1997)'
_diffrn_ambient_temperature 100(2)
_diffrn_measured_fraction_theta_full 1.000
_diffrn_measured_fraction_theta_max 1.000
_diffrn_measurement_device_type 'Bruker-AXS Smart APEX CCD area detector'
_diffrn_measurement_method 'phi and omega scans'
_diffrn_radiation_monochromator graphite
_diffrn_radiation_source 'fine-focus sealed tube'
_diffrn_radiation_type MoK\a
_diffrn_radiation_wavelength 0.71073
_diffrn_reflns_av_R_equivalents 0.0270
_diffrn_reflns_av_sigmaI/netI 0.0185
_diffrn_reflns_limit_h_max 20
_diffrn_reflns_limit_h_min -20
_diffrn_reflns_limit_k_max 30
_diffrn_reflns_limit_k_min -30
_diffrn_reflns_limit_l_max 13
_diffrn_reflns_limit_l_min -13
_diffrn_reflns_number 15478
_diffrn_reflns_theta_full 28.29
_diffrn_reflns_theta_max 28.29
_diffrn_reflns_theta_min 2.58
_exptl_absorpt_coefficient_mu 1.018
_exptl_absorpt_correction_T_max 0.9024
_exptl_absorpt_correction_T_min 0.8480
_exptl_absorpt_correction_type multi-scan
_exptl_absorpt_process_details 'SADABS (Sheldrick, 2002)'
_exptl_crystal_colour Yellow
_exptl_crystal_density_diffrn 1.435
_exptl_crystal_density_method 'not measured'
_exptl_crystal_description Block
_exptl_crystal_F_000 1632
_exptl_crystal_size_max 0.19
_exptl_crystal_size_mid 0.13
_exptl_crystal_size_min 0.10
_refine_diff_density_max 0.380
_refine_diff_density_min -0.215
_refine_diff_density_rms 0.055
_refine_ls_abs_structure_details 'Flack H D (1983), Acta Cryst. A39, 876-881'
_refine_ls_abs_structure_Flack 0.194(11)
_refine_ls_extinction_method none
_refine_ls_goodness_of_fit_ref 1.089
_refine_ls_hydrogen_treatment constr
_refine_ls_matrix_type full
_refine_ls_number_parameters 109
_refine_ls_number_reflns 2242
_refine_ls_number_restraints 1
_refine_ls_restrained_S_all 1.089
_refine_ls_R_factor_all 0.0209
_refine_ls_R_factor_gt 0.0208
_refine_ls_shift/su_max 0.001
_refine_ls_shift/su_mean 0.000
_refine_ls_structure_factor_coef Fsqd
_refine_ls_weighting_details 'calc w=1/[\s^2^(Fo^2^)+(0.0329P)^2^+2.3064P] where P=(Fo^2^+2Fc^2^)/3'
_refine_ls_weighting_scheme calc
_refine_ls_wR_factor_gt 0.0531
_refine_ls_wR_factor_ref 0.0532
_reflns_number_gt 2233
_reflns_number_total 2242
_reflns_threshold_expression >2\s(I)
_cod_data_source_file om700423h-file001.cif
_cod_data_source_block msb301
_cod_depositor_comments
;
The following automatic conversions were performed:

'_symmetry_cell_setting' value 'Orthorhombic' changed to
'orthorhombic' according to
/home/saulius/struct/CIF-dictionaries/cif_core.dic dictionary named
'cif_core.dic' version 2.4.1 from 2010-06-29.

Automatic conversion script
Id: cif_fix_values 1715 2011-07-08 13:25:40Z adriana 
;
_cod_original_cell_volume 3593.9(4)
_cod_original_sg_symbol_H-M Fdd2
_cod_database_code 4073528

loop_
_symmetry_equiv_pos_as_xyz
'x, y, z'
'-x, -y, z'
'x+1/4, -y+1/4, z+1/4'
'-x+1/4, y+1/4, z+1/4'
'x, y+1/2, z+1/2'
'-x, -y+1/2, z+1/2'
'x+1/4, -y+3/4, z+3/4'
'-x+1/4, y+3/4, z+3/4'
'x+1/2, y, z+1/2'
'-x+1/2, -y, z+1/2'
'x+3/4, -y+1/4, z+3/4'
'-x+3/4, y+1/4, z+3/4'
'x+1/2, y+1/2, z'
'-x+1/2, -y+1/2, z'
'x+3/4, -y+3/4, z+1/4'
'-x+3/4, y+3/4, z+1/4'

loop_
_atom_site_label
_atom_site_type_symbol
_atom_site_fract_x
_atom_site_fract_y
_atom_site_fract_z
_atom_site_U_iso_or_equiv
_atom_site_adp_type
_atom_site_occupancy
_atom_site_symmetry_multiplicity
_atom_site_calc_flag
_atom_site_refinement_flags
Fe Fe 0.2500 0.7500 1.21718(2) 0.01164(7) Uani 1 2 d S
P P 0.26568(2) 0.803703(16) 0.90602(3) 0.01236(8) Uani 1 1 d .
N N 0.17530(8) 0.75961(5) 0.89805(14) 0.0134(2) Uani 1 1 d .
C1 C 0.10284(10) 0.77100(6) 0.80503(14) 0.0165(3) Uani 1 1 d .
C2 C 0.03841(11) 0.72188(7) 0.81856(18) 0.0249(4) Uani 1 1 d .
H2A H 0.0649 0.6860 0.7874 0.037 Uiso 1 1 calc R
H2B H -0.0126 0.7303 0.7640 0.037 Uiso 1 1 calc R
H2C H 0.0215 0.7178 0.9130 0.037 Uiso 1 1 calc R
C3 C 0.06160(11) 0.82751(7) 0.8504(2) 0.0259(3) Uani 1 1 d .
H3A H 0.0405 0.8234 0.9428 0.039 Uiso 1 1 calc R
H3B H 0.0134 0.8369 0.7907 0.039 Uiso 1 1 calc R
H3C H 0.1045 0.8584 0.8468 0.039 Uiso 1 1 calc R
C4 C 0.13246(11) 0.77614(8) 0.65923(18) 0.0291(4) Uani 1 1 d .
H4A H 0.1758 0.8066 0.6520 0.044 Uiso 1 1 calc R
H4B H 0.0831 0.7856 0.6020 0.044 Uiso 1 1 calc R
H4C H 0.1575 0.7395 0.6300 0.044 Uiso 1 1 calc R
C5 C 0.26809(9) 0.81560(6) 1.08710(15) 0.0118(3) Uani 1 1 d .
C6 C 0.34165(9) 0.80926(6) 1.17264(15) 0.0148(3) Uani 1 1 d .
H6 H 0.3988 0.8005 1.1487 0.018 Uiso 1 1 d R
C7 C 0.31468(10) 0.81645(6) 1.30846(16) 0.0180(3) Uani 1 1 d .
H7 H 0.3471 0.8148 1.3857 0.022 Uiso 1 1 d R
C8 C 0.22486(11) 0.82757(6) 1.30836(15) 0.0177(3) Uani 1 1 d .
H8 H 0.1896 0.8317 1.3863 0.021 Uiso 1 1 d R
C9 C 0.19583(10) 0.82715(6) 1.17255(15) 0.0152(3) Uani 1 1 d .
H9 H 0.1393 0.8321 1.1507 0.018 Uiso 1 1 d R

loop_
_atom_site_aniso_label
_atom_site_aniso_U_11
_atom_site_aniso_U_22
_atom_site_aniso_U_33
_atom_site_aniso_U_23
_atom_site_aniso_U_13
_atom_site_aniso_U_12
Fe 0.01362(12) 0.01027(13) 0.01104(13) 0.000 0.000 0.00049(10)
P 0.01342(15) 0.01171(15) 0.01194(17) 0.00092(13) -0.00019(13) -0.00081(12)
N 0.0130(6) 0.0126(5) 0.0147(6) 0.0017(5) -0.0041(4) -0.0014(4)
C1 0.0150(7) 0.0184(7) 0.0160(7) 0.0019(5) -0.0053(5) -0.0011(5)
C2 0.0183(8) 0.0221(8) 0.0344(10) 0.0061(7) -0.0100(6) -0.0042(6)
C3 0.0221(8) 0.0214(7) 0.0342(9) -0.0015(7) -0.0121(7) 0.0048(6)
C4 0.0292(9) 0.0427(10) 0.0156(7) 0.0047(7) -0.0065(7) -0.0044(7)
C5 0.0143(7) 0.0088(6) 0.0123(7) 0.0010(5) 0.0000(5) -0.0006(5)
C6 0.0150(6) 0.0128(6) 0.0165(7) -0.0013(5) -0.0022(5) -0.0020(5)
C7 0.0240(8) 0.0146(6) 0.0152(7) -0.0021(5) -0.0049(6) -0.0016(6)
C8 0.0245(8) 0.0128(7) 0.0159(7) -0.0024(5) 0.0038(6) 0.0009(6)
C9 0.0163(6) 0.0107(6) 0.0187(7) -0.0006(5) 0.0017(5) 0.0021(5)

loop_
_atom_type_symbol
_atom_type_description
_atom_type_scat_dispersion_real
_atom_type_scat_dispersion_imag
_atom_type_scat_source
C C 0.0033 0.0016 'International Tables Vol C Tables 4.2.6.8 and 6.1.1.4'
H H 0.0000 0.0000 'International Tables Vol C Tables 4.2.6.8 and 6.1.1.4'
N N 0.0061 0.0033 'International Tables Vol C Tables 4.2.6.8 and 6.1.1.4'
P P 0.1023 0.0942 'International Tables Vol C Tables 4.2.6.8 and 6.1.1.4'
Fe Fe 0.3463 0.8444 'International Tables Vol C Tables 4.2.6.8 and 6.1.1.4'

loop_
_geom_angle_atom_site_label_1
_geom_angle_atom_site_label_2
_geom_angle_atom_site_label_3
_geom_angle
_geom_angle_site_symmetry_1
_geom_angle_site_symmetry_3
C5 Fe C5 100.35(8) . 14_565
C5 Fe C6 41.43(6) . .
C5 Fe C6 118.06(6) 14_565 .
C5 Fe C6 118.06(6) . 14_565
C5 Fe C6 41.43(6) 14_565 14_565
C6 Fe C6 154.80(8) . 14_565
C5 Fe C9 41.46(6) . .
C5 Fe C9 118.01(6) 14_565 .
C6 Fe C9 69.13(6) . .
C6 Fe C9 105.12(6) 14_565 .
C5 Fe C9 118.01(6) . 14_565
C5 Fe C9 41.46(6) 14_565 14_565
C6 Fe C9 105.13(6) . 14_565
C6 Fe C9 69.13(6) 14_565 14_565
C9 Fe C9 154.76(8) . 14_565
C5 Fe C7 69.32(6) . .
C5 Fe C7 156.78(6) 14_565 .
C6 Fe C7 40.79(6) . .
C6 Fe C7 161.77(6) 14_565 .
C9 Fe C7 68.60(6) . .
C9 Fe C7 123.92(6) 14_565 .
C5 Fe C7 156.78(6) . 14_565
C5 Fe C7 69.32(6) 14_565 14_565
C6 Fe C7 161.77(6) . 14_565
C6 Fe C7 40.79(6) 14_565 14_565
C9 Fe C7 123.91(6) . 14_565
C9 Fe C7 68.59(6) 14_565 14_565
C7 Fe C7 127.57(9) . 14_565
C5 Fe C8 156.70(6) . 14_565
C5 Fe C8 69.29(6) 14_565 14_565
C6 Fe C8 123.92(6) . 14_565
C6 Fe C8 68.55(6) 14_565 14_565
C9 Fe C8 161.81(6) . 14_565
C9 Fe C8 40.77(6) 14_565 14_565
C7 Fe C8 111.83(6) . 14_565
C7 Fe C8 40.41(6) 14_565 14_565
C5 Fe C8 69.29(6) . .
C5 Fe C8 156.70(6) 14_565 .
C6 Fe C8 68.55(6) . .
C6 Fe C8 123.92(6) 14_565 .
C9 Fe C8 40.77(6) . .
C9 Fe C8 161.81(6) 14_565 .
C7 Fe C8 40.41(6) . .
C7 Fe C8 111.83(6) 14_565 .
C8 Fe C8 127.67(9) 14_565 .
N P N 85.70(6) 14_565 .
N P C5 99.38(6) 14_565 .
N P C5 98.69(7) . .
N P P 43.04(4) 14_565 14_565
N P P 42.90(4) . 14_565
C5 P P 98.80(4) . 14_565
C1 N P 125.58(10) . 14_565
C1 N P 122.45(10) . .
P N P 94.07(6) 14_565 .
N C1 C2 108.07(12) . .
N C1 C4 112.20(13) . .
C2 C1 C4 109.91(13) . .
N C1 C3 106.75(12) . .
C2 C1 C3 110.01(14) . .
C4 C1 C3 109.84(14) . .
C6 C5 C9 107.01(13) . .
C6 C5 P 125.98(11) . .
C9 C5 P 126.73(11) . .
C6 C5 Fe 69.70(8) . .
C9 C5 Fe 69.69(8) . .
P C5 Fe 121.02(7) . .
C7 C6 C5 108.43(13) . .
C7 C6 Fe 70.51(9) . .
C5 C6 Fe 68.88(8) . .
C8 C7 C6 108.07(13) . .
C8 C7 Fe 69.85(8) . .
C6 C7 Fe 68.70(8) . .
C7 C8 C9 108.12(13) . .
C7 C8 Fe 69.74(8) . .
C9 C8 Fe 68.66(8) . .
C8 C9 C5 108.37(13) . .
C8 C9 Fe 70.57(8) . .
C5 C9 Fe 68.86(8) . .

loop_
_geom_bond_atom_site_label_1
_geom_bond_atom_site_label_2
_geom_bond_distance
_geom_bond_site_symmetry_2
Fe C5 2.0198(14) .
Fe C5 2.0198(14) 14_565
Fe C6 2.0308(14) .
Fe C6 2.0308(14) 14_565
Fe C9 2.0309(14) .
Fe C9 2.0309(14) 14_565
Fe C7 2.0547(15) .
Fe C7 2.0548(15) 14_565
Fe C8 2.0562(14) 14_565
Fe C8 2.0562(14) .
P N 1.7364(12) 14_565
P N 1.7410(12) .
P C5 1.8221(15) .
P P 2.5446(7) 14_565
N C1 1.4812(18) .
N P 1.7364(12) 14_565
C1 C2 1.525(2) .
C1 C4 1.526(2) .
C1 C3 1.530(2) .
C5 C6 1.4326(19) .
C5 C9 1.4338(19) .
C6 C7 1.424(2) .
C7 C8 1.420(2) .
C8 C9 1.424(2) .
